data_4125900
loop_
_publ_author_name
'Zhang, Yongliang'
'Wei, Junnian'
'Chi, Yue'
'Zhang, Xuan'
'Zhang, Wen-Xiong'
'Xi, Zhenfeng'

_publ_section_title
;
 Spiro Metallaaromatics of Pd, Pt, Rh: Synthesis and Characterization.
;
_journal_name_full 'Journal of the American Chemical Society'
_journal_paper_doi 10.1021/jacs.7b02039
_journal_year 2017
_chemical_formula_moiety 'C40 H80 Li4 O4 Pt Si4'
_chemical_formula_sum 'C40 H80 Li4 O4 Pt Si4'
_chemical_formula_weight 960.25
_chemical_name_systematic
;
 ? 
;
_space_group_crystal_system monoclinic
_space_group_IT_number 15
_space_group_name_Hall '-C 2yc'
_space_group_name_H-M_alt 'C 1 2/c 1'
_symmetry_space_group_name_Hall '-C 2yc'
_symmetry_space_group_name_H-M 'C 1 2/c 1'
_atom_sites_solution_hydrogens geom
_atom_sites_solution_primary iterative
_atom_sites_solution_secondary difmap
_audit_creation_date 2016-08-24
_audit_creation_method
;
Olex2 1.2
(compiled 2016.02.19 svn.r3266 for OlexSys, GUI svn.r5155)
;
_cell_angle_alpha 90.00
_cell_angle_beta 94.8849(17)
_cell_angle_gamma 90.00
_cell_formula_units_Z 4
_cell_length_a 11.8523(2)
_cell_length_b 20.4652(4)
_cell_length_c 20.7437(4)
_cell_measurement_reflns_used 19604
_cell_measurement_temperature 173.00(10)
_cell_measurement_theta_max 29.1880
_cell_measurement_theta_min 3.9660
_cell_volume 5013.31(16)
_computing_cell_refinement 'CrysAlisPro 1.171.38.43f (Rigaku OD, 2015)'
_computing_data_collection 'CrysAlisPro 1.171.38.43f (Rigaku OD, 2015)'
_computing_data_reduction 'CrysAlisPro 1.171.38.43f (Rigaku OD, 2015)'
_computing_molecular_graphics 'Olex2 (Dolomanov et al., 2009)'
_computing_publication_material 'Olex2 (Dolomanov et al., 2009)'
_computing_structure_refinement 'ShelXL (Sheldrick, 2015)'
_computing_structure_solution
;
Superflip (Palatinus & Chapuis, 2007;Palatinus & van der Lee, 2008;
Palatinus et al., 2012)
;
_diffrn_ambient_environment N~2~
_diffrn_ambient_temperature 173.00(10)
_diffrn_detector 'CCD plate'
_diffrn_detector_area_resol_mean 5.2137
_diffrn_detector_type AtlasS2
_diffrn_measured_fraction_theta_full 0.998
_diffrn_measured_fraction_theta_max 0.998
_diffrn_measurement_details
;
List of Runs (angles in degrees, time in seconds):

  # Type    Start    End  Width  t~exp~   \w     \q     \k     \f   Frames
--------------------------------------------------------------------------
  1  \w    -20.00  51.00   1.00    5.00    --    9.97 -99.00-120.00   71
  2  \w     34.00  97.00   1.00    5.00    --    9.97-178.00  90.00   63
  3  \w     38.00  76.00   1.00    5.00    --    9.97-178.00-120.00   38
  4  \w    -63.00  24.00   1.00    5.00    --    9.97 -38.00-180.00   87
  5  \w    -19.00  32.00   1.00    5.00    --    9.97 -38.00  30.00   51
  6  \w     26.00  53.00   1.00    5.00    --    9.97  38.00  90.00   27
  7  \w    -13.00  31.00   1.00    5.00    --    9.97  57.00-180.00   44
  8  \w    -62.00   1.00   1.00    5.00    --    9.97 -57.00 -30.00   63
  9  \w     -9.00  29.00   1.00    5.00    --  -11.85 -99.00-120.00   38
;
_diffrn_measurement_device 'four-circle diffractometer'
_diffrn_measurement_device_type 'SuperNova, Dual, Cu at zero, AtlasS2'
_diffrn_measurement_method '\w scans'
_diffrn_orient_matrix_type 'CrysAlisPro convention (1999,Acta A55,543-557)'
_diffrn_orient_matrix_UB_11 0.0335106000
_diffrn_orient_matrix_UB_12 0.0126602000
_diffrn_orient_matrix_UB_13 -0.0238597000
_diffrn_orient_matrix_UB_21 0.0491432000
_diffrn_orient_matrix_UB_22 -0.0135382000
_diffrn_orient_matrix_UB_23 0.0168114000
_diffrn_orient_matrix_UB_31 -0.0082075000
_diffrn_orient_matrix_UB_32 -0.0292967000
_diffrn_orient_matrix_UB_33 -0.0180505000
_diffrn_radiation_monochromator mirror
_diffrn_radiation_probe x-ray
_diffrn_radiation_type MoK\a
_diffrn_radiation_wavelength 0.71073
_diffrn_reflns_av_R_equivalents 0.0404
_diffrn_reflns_av_unetI/netI 0.0259
_diffrn_reflns_limit_h_max 14
_diffrn_reflns_limit_h_min -14
_diffrn_reflns_limit_k_max 25
_diffrn_reflns_limit_k_min -24
_diffrn_reflns_limit_l_max 24
_diffrn_reflns_limit_l_min -25
_diffrn_reflns_number 29543
_diffrn_reflns_theta_full 25.99
_diffrn_reflns_theta_max 25.99
_diffrn_reflns_theta_min 3.45
_diffrn_source 'micro-focus sealed X-ray tube'
_diffrn_source_type 'SuperNova (Mo) X-ray Source'
_exptl_absorpt_coefficient_mu 2.927
_exptl_absorpt_correction_T_max 1.00000
_exptl_absorpt_correction_T_min 0.42994
_exptl_absorpt_correction_type multi-scan
_exptl_absorpt_process_details
;
CrysAlisPro 1.171.38.43f (Rigaku Oxford Diffraction, 2015)
Empirical absorption correction using spherical harmonics,
 implemented in SCALE3 ABSPACK scaling algorithm.
;
_exptl_crystal_colour 'metallic reddish black'
_exptl_crystal_colour_lustre metallic
_exptl_crystal_colour_modifier reddish
_exptl_crystal_colour_primary black
_exptl_crystal_density_diffrn 1.272
_exptl_crystal_density_method 'not measured'
_exptl_crystal_description block
_exptl_crystal_F_000 1992
_exptl_crystal_size_max 0.1
_exptl_crystal_size_mid 0.1
_exptl_crystal_size_min 0.1
_refine_diff_density_max 0.641
_refine_diff_density_min -0.775
_refine_diff_density_rms 0.063
_refine_ls_extinction_method none
_refine_ls_goodness_of_fit_ref 1.064
_refine_ls_hydrogen_treatment constr
_refine_ls_matrix_type full
_refine_ls_number_parameters 258
_refine_ls_number_reflns 4942
_refine_ls_number_restraints 6
_refine_ls_restrained_S_all 1.098
_refine_ls_R_factor_all 0.0200
_refine_ls_R_factor_gt 0.0191
_refine_ls_shift/su_max 0.001
_refine_ls_shift/su_mean 0.000
_refine_ls_structure_factor_coef Fsqd
_refine_ls_weighting_details 'calc w=1/[\s^2^(Fo^2^)+(0.0182P)^2^+5.5691P] where P=(Fo^2^+2Fc^2^)/3'
_refine_ls_weighting_scheme calc
_refine_ls_wR_factor_gt 0.0445
_refine_ls_wR_factor_ref 0.0448
_reflns_number_gt 4802
_reflns_number_total 4942
_reflns_threshold_expression >2sigma(I)
_cod_data_source_file ja7b02039_si_002.cif
_cod_data_source_block 3a
_cod_database_code 4125900
_reflns_odcompleteness_completeness 99.75
_reflns_odcompleteness_iscentric 1
_reflns_odcompleteness_theta 26.32
_olex2_refinement_description
;
1. Fixed Uiso
 At 1.2 times of:
  All C(H,H) groups, All C(H,H,H,H) groups
 At 1.5 times of:
  All C(H,H,H) groups
2. Uiso/Uaniso restraints and constraints
Uanis(C20) \\sim Ueq: with sigma of 0.005 and sigma for terminal atoms of 0.01
3. Others
 Sof(H18C)=Sof(H18D)=Sof(C19)=Sof(H19A)=Sof(H19B)=Sof(H20C)=Sof(H20D)=1-FVAR(1)
 Sof(H18A)=Sof(H18B)=Sof(C19')=Sof(H19C)=Sof(H19D)=Sof(H20A)=Sof(H20B)=FVAR(1)
4.a Secondary CH2 refined with riding coordinates:
 C13(H13A,H13B), C14(H14A,H14B), C15(H15A,H15B), C16(H16A,H16B), C17(H17A,
 H17B), C18(H18A,H18B), C18(H18C,H18D), C19(H19A,H19B), C19'(H19C,H19D),
 C20(H20A,H20B), C20(H20C,H20D)
4.b Idealised Me refined as rotating group:
 C5(H5A,H5B,H5C), C6(H6A,H6B,H6C), C7(H7A,H7B,H7C), C8(H8A,H8B,H8C), C9(H9A,
 H9B,H9C), C10(H10A,H10B,H10C), C11(H11A,H11B,H11C), C12(H12A,H12B,H12C)
;
_olex2_submission_special_instructions 'No special instructions were received'
_oxdiff_exptl_absorpt_empirical_details
;
Empirical correction (ABSPACK) includes:
- Absorption correction using spherical harmonics
- Frame scaling
;
_oxdiff_exptl_absorpt_empirical_full_max 1.589
_oxdiff_exptl_absorpt_empirical_full_min 0.675

loop_
_space_group_symop_id
_space_group_symop_operation_xyz
1 'x, y, z'
2 '-x, y, -z+1/2'
3 'x+1/2, y+1/2, z'
4 '-x+1/2, y+1/2, -z+1/2'
5 '-x, -y, -z'
6 'x, -y, z-1/2'
7 '-x+1/2, -y+1/2, -z'
8 'x+1/2, -y+1/2, z-1/2'

loop_
_atom_site_label
_atom_site_type_symbol
_atom_site_fract_x
_atom_site_fract_y
_atom_site_fract_z
_atom_site_U_iso_or_equiv
_atom_site_adp_type
_atom_site_occupancy
_atom_site_calc_flag
_atom_site_disorder_assembly
_atom_site_disorder_group
_atom_site_site_symmetry_order
_atom_site_refinement_flags_posn
_atom_site_refinement_flags_adp
_atom_site_refinement_flags_occupancy
Pt1 Pt 0.5000 0.328075(5) 0.7500 0.01749(4) Uani 1 d . . 2 S T P
Si1 Si 0.65425(6) 0.46083(3) 0.69763(4) 0.03353(16) Uani 1 d . . 1 . . .
Si2 Si 0.38712(6) 0.19460(3) 0.66024(3) 0.02687(14) Uani 1 d . . 1 . . .
O1 O 0.79215(16) 0.26164(10) 0.64410(11) 0.0534(5) Uani 1 d A . 1 . . .
O2 O 0.26761(16) 0.39346(9) 0.58548(9) 0.0441(5) Uani 1 d . . 1 . . .
C1 C 0.56513(19) 0.38722(11) 0.68023(11) 0.0245(5) Uani 1 d A . 1 . . .
C2 C 0.5627(2) 0.36023(11) 0.61670(11) 0.0274(5) Uani 1 d A . 1 . . .
C3 C 0.51294(19) 0.29640(11) 0.60988(11) 0.0265(5) Uani 1 d A . 1 . . .
C4 C 0.47768(18) 0.26857(11) 0.66769(10) 0.0220(4) Uani 1 d A . 1 . . .
C5 C 0.6126(3) 0.39142(14) 0.55916(13) 0.0440(7) Uani 1 d . . 1 . . .
H5A H 0.6419 0.4349 0.5713 0.066 Uiso 1 calc . . 1 GR . .
H5B H 0.5538 0.3954 0.5232 0.066 Uiso 1 calc . . 1 GR . .
H5C H 0.6745 0.3641 0.5458 0.066 Uiso 1 calc . . 1 GR . .
C6 C 0.5008(2) 0.26464(13) 0.54338(12) 0.0378(6) Uani 1 d . . 1 . . .
H6A H 0.4800 0.2186 0.5477 0.057 Uiso 1 calc . . 1 GR . .
H6B H 0.5728 0.2676 0.5237 0.057 Uiso 1 calc . . 1 GR . .
H6C H 0.4417 0.2872 0.5159 0.057 Uiso 1 calc . . 1 GR . .
C7 C 0.6152(3) 0.53421(14) 0.64482(16) 0.0560(9) Uani 1 d . . 1 . . .
H7A H 0.6805 0.5473 0.6219 0.084 Uiso 1 calc . . 1 GR . .
H7B H 0.5930 0.5705 0.6719 0.084 Uiso 1 calc . . 1 GR . .
H7C H 0.5518 0.5229 0.6134 0.084 Uiso 1 calc . . 1 GR . .
C8 C 0.6584(3) 0.49325(15) 0.78222(14) 0.0540(8) Uani 1 d . . 1 . . .
H8A H 0.5810 0.4987 0.7945 0.081 Uiso 1 calc . . 1 GR . .
H8B H 0.6973 0.5356 0.7845 0.081 Uiso 1 calc . . 1 GR . .
H8C H 0.6992 0.4624 0.8119 0.081 Uiso 1 calc . . 1 GR . .
C9 C 0.8073(3) 0.44229(16) 0.68691(19) 0.0618(9) Uani 1 d . . 1 . . .
H9A H 0.8339 0.4074 0.7168 0.093 Uiso 1 calc . . 1 GR . .
H9B H 0.8530 0.4816 0.6960 0.093 Uiso 1 calc . . 1 GR . .
H9C H 0.8145 0.4282 0.6423 0.093 Uiso 1 calc . . 1 GR . .
C10 C 0.2642(3) 0.20545(15) 0.59731(15) 0.0514(8) Uani 1 d . . 1 . . .
H10A H 0.2236 0.2458 0.6061 0.077 Uiso 1 calc . . 1 GR . .
H10B H 0.2128 0.1681 0.5988 0.077 Uiso 1 calc . . 1 GR . .
H10C H 0.2925 0.2081 0.5543 0.077 Uiso 1 calc . . 1 GR . .
C11 C 0.3178(3) 0.17439(14) 0.73526(14) 0.0457(7) Uani 1 d . . 1 . . .
H11A H 0.3745 0.1749 0.7725 0.069 Uiso 1 calc . . 1 GR . .
H11B H 0.2835 0.1309 0.7309 0.069 Uiso 1 calc . . 1 GR . .
H11C H 0.2590 0.2068 0.7418 0.069 Uiso 1 calc . . 1 GR . .
C12 C 0.4603(3) 0.11648(13) 0.63805(17) 0.0536(8) Uani 1 d . . 1 . . .
H12A H 0.5051 0.1247 0.6013 0.080 Uiso 1 calc . . 1 GR . .
H12B H 0.4034 0.0829 0.6262 0.080 Uiso 1 calc . . 1 GR . .
H12C H 0.5103 0.1014 0.6751 0.080 Uiso 1 calc . . 1 GR . .
C13 C 0.1485(3) 0.38926(19) 0.5900(2) 0.0696(11) Uani 1 d . . 1 . . .
H13A H 0.1318 0.3868 0.6359 0.084 Uiso 1 calc . . 1 R . .
H13B H 0.1175 0.3497 0.5674 0.084 Uiso 1 calc . . 1 R . .
C14 C 0.0976(4) 0.4487(2) 0.5594(3) 0.0941(15) Uani 1 d . . 1 . . .
H14A H 0.0402 0.4367 0.5239 0.113 Uiso 1 calc . . 1 R . .
H14B H 0.0602 0.4748 0.5916 0.113 Uiso 1 calc . . 1 R . .
C15 C 0.1869(4) 0.4858(2) 0.5344(3) 0.0940(15) Uani 1 d . . 1 . . .
H15A H 0.2008 0.5265 0.5598 0.113 Uiso 1 calc . . 1 R . .
H15B H 0.1664 0.4977 0.4887 0.113 Uiso 1 calc . . 1 R . .
C16 C 0.2886(3) 0.44387(18) 0.53998(16) 0.0624(9) Uani 1 d . . 1 . . .
H16A H 0.3015 0.4246 0.4974 0.075 Uiso 1 calc . . 1 R . .
H16B H 0.3562 0.4696 0.5555 0.075 Uiso 1 calc . . 1 R . .
C17 C 0.7819(3) 0.20442(18) 0.60403(17) 0.0634(9) Uani 1 d A . 1 . . .
H17A H 0.7783 0.2165 0.5577 0.076 Uiso 1 calc . . 1 R . .
H17B H 0.7126 0.1796 0.6119 0.076 Uiso 1 calc . . 1 R . .
C18 C 0.8854(5) 0.1648(2) 0.6227(2) 0.0819(14) Uani 1 d . . 1 . . .
H18A H 0.8745 0.1359 0.6599 0.098 Uiso 0.597(13) calc A 1 1 R . .
H18B H 0.9076 0.1381 0.5860 0.098 Uiso 0.597(13) calc A 1 1 R . .
H18C H 0.9341 0.1647 0.5862 0.098 Uiso 0.403(13) calc A 2 1 R . .
H18D H 0.8624 0.1191 0.6302 0.098 Uiso 0.403(13) calc A 2 1 R . .
C19 C 0.9536(7) 0.1897(4) 0.6826(6) 0.054(3) Uani 0.403(13) d A 2 1 . . .
H19A H 1.0363 0.1849 0.6807 0.065 Uiso 0.403(13) calc A 2 1 R . .
H19B H 0.9297 0.1707 0.7232 0.065 Uiso 0.403(13) calc A 2 1 R . .
C19' C 0.9662(6) 0.2151(5) 0.6395(4) 0.079(3) Uani 0.597(13) d A 1 1 . . .
H19C H 0.9995 0.2311 0.6003 0.095 Uiso 0.597(13) calc A 1 1 R . .
H19D H 1.0279 0.1979 0.6700 0.095 Uiso 0.597(13) calc A 1 1 R . .
C20 C 0.9072(3) 0.2679(2) 0.6695(3) 0.1009(15) Uani 1 d . . 1 . U .
H20A H 0.9140 0.2632 0.7172 0.121 Uiso 0.597(13) calc A 1 1 R . .
H20B H 0.9383 0.3108 0.6581 0.121 Uiso 0.597(13) calc A 1 1 R . .
H20C H 0.9126 0.2930 0.7104 0.121 Uiso 0.403(13) calc A 2 1 R . .
H20D H 0.9525 0.2903 0.6382 0.121 Uiso 0.403(13) calc A 2 1 R . .
Li1 Li 0.6587(3) 0.2926(2) 0.6813(2) 0.0315(9) Uani 1 d . . 1 . . .
Li2 Li 0.3890(3) 0.3632(2) 0.6450(2) 0.0327(9) Uani 1 d A . 1 . . .

loop_
_atom_site_aniso_label
_atom_site_aniso_U_11
_atom_site_aniso_U_22
_atom_site_aniso_U_33
_atom_site_aniso_U_23
_atom_site_aniso_U_13
_atom_site_aniso_U_12
Pt1 0.01949(7) 0.01860(7) 0.01459(7) 0.000 0.00276(4) 0.000
Si1 0.0416(4) 0.0267(3) 0.0323(4) 0.0033(3) 0.0031(3) -0.0122(3)
Si2 0.0306(3) 0.0263(3) 0.0235(3) -0.0012(3) 0.0007(3) -0.0082(3)
O1 0.0377(11) 0.0553(12) 0.0709(15) -0.0022(11) 0.0260(10) 0.0046(9)
O2 0.0390(10) 0.0495(11) 0.0417(11) 0.0108(9) -0.0078(9) 0.0059(9)
C1 0.0271(12) 0.0242(11) 0.0227(12) 0.0017(9) 0.0049(9) -0.0048(9)
C2 0.0305(12) 0.0310(12) 0.0212(12) 0.0035(10) 0.0057(9) -0.0040(10)
C3 0.0276(12) 0.0327(12) 0.0194(12) -0.0023(10) 0.0038(9) -0.0044(10)
C4 0.0215(11) 0.0273(11) 0.0173(11) -0.0014(9) 0.0017(8) -0.0010(9)
C5 0.0588(18) 0.0473(16) 0.0278(14) 0.0031(12) 0.0145(13) -0.0169(14)
C6 0.0475(16) 0.0470(15) 0.0198(12) -0.0051(11) 0.0073(11) -0.0136(12)
C7 0.076(2) 0.0331(15) 0.057(2) 0.0133(14) -0.0014(17) -0.0168(15)
C8 0.078(2) 0.0436(16) 0.0396(17) -0.0042(13) -0.0003(15) -0.0290(16)
C9 0.0452(18) 0.0556(19) 0.085(3) -0.0021(18) 0.0111(17) -0.0199(15)
C10 0.0491(17) 0.0545(18) 0.0470(18) 0.0118(15) -0.0169(14) -0.0232(15)
C11 0.0520(18) 0.0529(18) 0.0329(16) 0.0002(12) 0.0074(13) -0.0282(14)
C12 0.0586(19) 0.0324(15) 0.071(2) -0.0138(15) 0.0098(16) -0.0085(13)
C13 0.0403(18) 0.078(2) 0.088(3) 0.023(2) -0.0074(18) 0.0018(17)
C14 0.065(3) 0.097(3) 0.121(4) 0.032(3) 0.009(3) 0.037(2)
C15 0.076(3) 0.085(3) 0.119(4) 0.051(3) -0.006(3) 0.021(2)
C16 0.064(2) 0.079(2) 0.0435(19) 0.0248(17) 0.0000(16) 0.0094(18)
C17 0.068(2) 0.075(2) 0.051(2) -0.0098(18) 0.0274(17) 0.0099(19)
C18 0.128(4) 0.071(3) 0.048(2) 0.0085(19) 0.014(2) 0.047(3)
C19 0.041(5) 0.064(5) 0.058(7) 0.001(5) 0.011(4) 0.020(4)
C19' 0.057(4) 0.124(7) 0.058(5) 0.012(5) 0.014(3) 0.052(4)
C20 0.0434(19) 0.098(3) 0.163(4) -0.026(3) 0.024(2) 0.001(2)
Li1 0.027(2) 0.042(2) 0.028(2) -0.0049(18) 0.0081(16) -0.0012(17)
Li2 0.032(2) 0.038(2) 0.028(2) 0.0052(18) -0.0003(17) 0.0016(17)

loop_
_atom_type_symbol
_atom_type_description
_atom_type_scat_dispersion_real
_atom_type_scat_dispersion_imag
_atom_type_scat_source
C C 0.0033 0.0016 'International Tables Vol C Tables 4.2.6.8 and 6.1.1.4'
H H 0.0000 0.0000 'International Tables Vol C Tables 4.2.6.8 and 6.1.1.4'
O O 0.0106 0.0060 'International Tables Vol C Tables 4.2.6.8 and 6.1.1.4'
Pt Pt -1.7033 8.3905 'International Tables Vol C Tables 4.2.6.8 and 6.1.1.4'
Si Si 0.0817 0.0704 'International Tables Vol C Tables 4.2.6.8 and 6.1.1.4'
Li Li -0.0003 0.0001 'International Tables Vol C Tables 4.2.6.8 and 6.1.1.4'

loop_
_geom_angle_atom_site_label_1
_geom_angle_atom_site_label_2
_geom_angle_atom_site_label_3
_geom_angle
_geom_angle_site_symmetry_1
_geom_angle_site_symmetry_3
C1 Pt1 C1 109.01(13) . 2_656
C1 Pt1 C4 150.99(9) 2_656 .
C1 Pt1 C4 78.47(9) 2_656 2_656
C1 Pt1 C4 78.48(9) . .
C1 Pt1 C4 150.99(9) . 2_656
C1 Pt1 Li1 152.16(11) . 2_656
C1 Pt1 Li1 152.16(11) 2_656 .
C1 Pt1 Li1 56.29(11) . .
C1 Pt1 Li1 56.29(12) 2_656 2_656
C1 Pt1 Li2 103.57(12) 2_656 .
C1 Pt1 Li2 55.80(11) 2_656 2_656
C1 Pt1 Li2 103.57(12) . 2_656
C1 Pt1 Li2 55.80(11) . .
C4 Pt1 C4 108.95(12) . 2_656
C4 Pt1 Li1 55.21(11) . .
C4 Pt1 Li1 103.95(11) . 2_656
C4 Pt1 Li1 55.21(11) 2_656 2_656
C4 Pt1 Li1 103.95(11) 2_656 .
C4 Pt1 Li2 151.63(11) . 2_656
C4 Pt1 Li2 56.49(11) 2_656 2_656
C4 Pt1 Li2 56.49(11) . .
C4 Pt1 Li2 151.64(11) 2_656 .
Li1 Pt1 Li1 147.06(19) . 2_656
Li2 Pt1 Li1 101.85(13) . 2_656
Li2 Pt1 Li1 101.85(13) 2_656 .
Li2 Pt1 Li1 87.40(14) 2_656 2_656
Li2 Pt1 Li1 87.40(14) . .
Li2 Pt1 Li2 147.23(19) 2_656 .
C1 Si1 C7 115.08(12) . .
C1 Si1 C8 116.02(12) . .
C1 Si1 C9 110.54(13) . .
C8 Si1 C7 104.28(15) . .
C8 Si1 C9 103.47(17) . .
C9 Si1 C7 106.38(16) . .
C4 Si2 C10 111.67(11) . .
C4 Si2 C11 113.83(11) . .
C4 Si2 C12 115.81(12) . .
C10 Si2 C12 105.90(15) . .
C11 Si2 C10 103.56(15) . .
C11 Si2 C12 104.99(15) . .
C17 O1 Li1 117.9(2) . .
C20 O1 C17 108.6(3) . .
C20 O1 Li1 128.0(3) . .
C13 O2 C16 108.4(2) . .
C13 O2 Li2 129.1(2) . .
C16 O2 Li2 119.6(2) . .
Pt1 C1 Li1 72.69(13) . .
Pt1 C1 Li2 72.85(13) . .
Si1 C1 Pt1 125.03(12) . .
Si1 C1 Li1 115.33(15) . .
Si1 C1 Li2 138.66(16) . .
C2 C1 Pt1 115.91(16) . .
C2 C1 Si1 117.37(17) . .
C2 C1 Li1 69.13(17) . .
C2 C1 Li2 70.38(17) . .
Li2 C1 Li1 105.40(17) . .
C1 C2 C3 114.8(2) . .
C1 C2 C5 125.8(2) . .
C1 C2 Li1 73.13(17) . .
C1 C2 Li2 71.75(17) . .
C3 C2 C5 119.3(2) . .
C3 C2 Li1 70.81(17) . .
C3 C2 Li2 70.35(17) . .
C5 C2 Li1 122.2(2) . .
C5 C2 Li2 129.6(2) . .
Li1 C2 Li2 107.87(18) . .
C2 C3 C6 119.0(2) . .
C2 C3 Li1 70.73(17) . .
C2 C3 Li2 71.27(18) . .
C4 C3 C2 115.4(2) . .
C4 C3 C6 125.6(2) . .
C4 C3 Li1 71.67(17) . .
C4 C3 Li2 73.41(17) . .
C6 C3 Li1 127.6(2) . .
C6 C3 Li2 123.9(2) . .
Li2 C3 Li1 108.27(18) . .
Pt1 C4 Li1 73.20(13) . .
Pt1 C4 Li2 72.08(13) . .
Si2 C4 Pt1 125.05(12) . .
Si2 C4 Li1 138.22(16) . .
Si2 C4 Li2 115.57(15) . .
C3 C4 Pt1 115.37(16) . .
C3 C4 Si2 117.79(16) . .
C3 C4 Li1 70.40(17) . .
C3 C4 Li2 69.02(17) . .
Li1 C4 Li2 105.65(18) . .
C2 C5 H5A 109.5 . .
C2 C5 H5B 109.5 . .
C2 C5 H5C 109.5 . .
H5A C5 H5B 109.5 . .
H5A C5 H5C 109.5 . .
H5B C5 H5C 109.5 . .
C3 C6 H6A 109.5 . .
C3 C6 H6B 109.5 . .
C3 C6 H6C 109.5 . .
H6A C6 H6B 109.5 . .
H6A C6 H6C 109.5 . .
H6B C6 H6C 109.5 . .
Si1 C7 H7A 109.5 . .
Si1 C7 H7B 109.5 . .
Si1 C7 H7C 109.5 . .
H7A C7 H7B 109.5 . .
H7A C7 H7C 109.5 . .
H7B C7 H7C 109.5 . .
Si1 C8 H8A 109.5 . .
Si1 C8 H8B 109.5 . .
Si1 C8 H8C 109.5 . .
H8A C8 H8B 109.5 . .
H8A C8 H8C 109.5 . .
H8B C8 H8C 109.5 . .
Si1 C9 H9A 109.5 . .
Si1 C9 H9B 109.5 . .
Si1 C9 H9C 109.5 . .
H9A C9 H9B 109.5 . .
H9A C9 H9C 109.5 . .
H9B C9 H9C 109.5 . .
Si2 C10 H10A 109.5 . .
Si2 C10 H10B 109.5 . .
Si2 C10 H10C 109.5 . .
H10A C10 H10B 109.5 . .
H10A C10 H10C 109.5 . .
H10B C10 H10C 109.5 . .
Si2 C11 H11A 109.5 . .
Si2 C11 H11B 109.5 . .
Si2 C11 H11C 109.5 . .
H11A C11 H11B 109.5 . .
H11A C11 H11C 109.5 . .
H11B C11 H11C 109.5 . .
Si2 C12 H12A 109.5 . .
Si2 C12 H12B 109.5 . .
Si2 C12 H12C 109.5 . .
H12A C12 H12B 109.5 . .
H12A C12 H12C 109.5 . .
H12B C12 H12C 109.5 . .
O2 C13 H13A 110.3 . .
O2 C13 H13B 110.3 . .
O2 C13 C14 107.0(3) . .
H13A C13 H13B 108.6 . .
C14 C13 H13A 110.3 . .
C14 C13 H13B 110.3 . .
C13 C14 H14A 110.2 . .
C13 C14 H14B 110.2 . .
H14A C14 H14B 108.5 . .
C15 C14 C13 107.7(3) . .
C15 C14 H14A 110.2 . .
C15 C14 H14B 110.2 . .
C14 C15 H15A 110.4 . .
C14 C15 H15B 110.4 . .
C14 C15 C16 106.6(3) . .
H15A C15 H15B 108.6 . .
C16 C15 H15A 110.4 . .
C16 C15 H15B 110.4 . .
O2 C16 C15 106.4(3) . .
O2 C16 H16A 110.4 . .
O2 C16 H16B 110.4 . .
C15 C16 H16A 110.4 . .
C15 C16 H16B 110.4 . .
H16A C16 H16B 108.6 . .
O1 C17 H17A 110.7 . .
O1 C17 H17B 110.7 . .
O1 C17 C18 105.4(3) . .
H17A C17 H17B 108.8 . .
C18 C17 H17A 110.7 . .
C18 C17 H17B 110.7 . .
C17 C18 H18A 111.6 . .
C17 C18 H18B 111.6 . .
C17 C18 H18C 108.9 . .
C17 C18 H18D 108.9 . .
C17 C18 C19 113.5(4) . .
H18A C18 H18B 109.4 . .
H18A C18 H18C 135.9 . .
H18A C18 H18D 42.1 . .
H18B C18 H18C 37.0 . .
H18B C18 H18D 72.2 . .
H18C C18 H18D 107.7 . .
C19 C18 H18A 69.8 . .
C19 C18 H18B 131.2 . .
C19 C18 H18C 108.9 . .
C19 C18 H18D 108.9 . .
C19' C18 C17 101.0(4) . .
C19' C18 H18A 111.6 . .
C19' C18 H18B 111.6 . .
C19' C18 H18C 76.4 . .
C19' C18 H18D 146.0 . .
C19' C18 C19 42.0(4) . .
C18 C19 H19A 113.2 . .
C18 C19 H19B 113.2 . .
C18 C19 C20 92.4(6) . .
H19A C19 H19B 110.6 . .
C20 C19 H19A 113.2 . .
C20 C19 H19B 113.2 . .
C18 C19' H19C 110.2 . .
C18 C19' H19D 110.2 . .
C18 C19' C20 107.6(5) . .
H19C C19' H19D 108.5 . .
C20 C19' H19C 110.2 . .
C20 C19' H19D 110.2 . .
O1 C20 C19 105.1(4) . .
O1 C20 C19' 104.7(4) . .
O1 C20 H20A 110.8 . .
O1 C20 H20B 110.8 . .
O1 C20 H20C 110.7 . .
O1 C20 H20D 110.7 . .
C19 C20 H20A 75.7 . .
C19 C20 H20B 138.6 . .
C19 C20 H20C 110.7 . .
C19 C20 H20D 110.7 . .
C19' C20 C19 38.0(4) . .
C19' C20 H20A 110.8 . .
C19' C20 H20B 110.8 . .
C19' C20 H20C 139.0 . .
C19' C20 H20D 75.9 . .
H20A C20 H20B 108.9 . .
H20A C20 H20C 36.8 . .
H20A C20 H20D 134.2 . .
H20B C20 H20C 75.2 . .
H20B C20 H20D 36.7 . .
H20C C20 H20D 108.8 . .
Pt1 Li1 Li2 46.19(10) . .
O1 Li1 Pt1 169.8(2) . .
O1 Li1 C1 135.0(2) . .
O1 Li1 C2 111.5(2) . .
O1 Li1 C3 111.7(2) . .
O1 Li1 C4 134.6(2) . .
O1 Li1 Li2 144.0(2) . .
C1 Li1 Pt1 51.02(10) . .
C1 Li1 Li2 37.07(11) . .
C2 Li1 Pt1 78.00(14) . .
C2 Li1 C1 37.74(11) . .
C2 Li1 C3 38.46(11) . .
C2 Li1 C4 67.03(14) . .
C2 Li1 Li2 36.17(11) . .
C3 Li1 Pt1 77.91(14) . .
C3 Li1 C1 66.26(14) . .
C3 Li1 C4 37.93(11) . .
C3 Li1 Li2 35.84(11) . .
C4 Li1 Pt1 51.59(10) . .
C4 Li1 C1 73.35(15) . .
C4 Li1 Li2 37.55(11) . .
Pt1 Li2 Li1 46.42(9) . .
O2 Li2 Pt1 161.0(2) . .
O2 Li2 C1 141.1(2) . .
O2 Li2 C2 120.5(2) . .
O2 Li2 C3 118.6(2) . .
O2 Li2 C4 136.8(2) . .
O2 Li2 Li1 152.3(2) . .
C1 Li2 Pt1 51.36(10) . .
C1 Li2 C4 73.06(14) . .
C1 Li2 Li1 37.53(11) . .
C2 Li2 Pt1 78.03(13) . .
C2 Li2 C1 37.87(11) . .
C2 Li2 C4 66.17(14) . .
C2 Li2 Li1 35.96(11) . .
C3 Li2 Pt1 78.17(13) . .
C3 Li2 C1 66.71(14) . .
C3 Li2 C2 38.38(12) . .
C3 Li2 C4 37.58(11) . .
C3 Li2 Li1 35.89(11) . .
C4 Li2 Pt1 51.43(10) . .
C4 Li2 Li1 36.80(11) . .

loop_
_geom_bond_atom_site_label_1
_geom_bond_atom_site_label_2
_geom_bond_distance
_geom_bond_site_symmetry_2
Pt1 C1 2.085(2) .
Pt1 C1 2.085(2) 2_656
Pt1 C4 2.096(2) .
Pt1 C4 2.096(2) 2_656
Pt1 Li1 2.560(4) 2_656
Pt1 Li1 2.560(4) .
Pt1 Li2 2.550(4) 2_656
Pt1 Li2 2.550(4) .
Si1 C1 1.857(2) .
Si1 C7 1.893(3) .
Si1 C8 1.873(3) .
Si1 C9 1.885(3) .
Si2 C4 1.855(2) .
Si2 C10 1.884(3) .
Si2 C11 1.867(3) .
Si2 C12 1.894(3) .
O1 C17 1.435(4) .
O1 C20 1.425(4) .
O1 Li1 1.925(4) .
O2 C13 1.426(4) .
O2 C16 1.434(4) .
O2 Li2 1.917(4) .
C1 C2 1.427(3) .
C1 Li1 2.231(5) .
C1 Li2 2.207(5) .
C2 C3 1.435(3) .
C2 C5 1.517(3) .
C2 Li1 2.178(5) .
C2 Li2 2.190(5) .
C3 C4 1.422(3) .
C3 C6 1.521(3) .
C3 Li1 2.180(5) .
C3 Li2 2.177(5) .
C4 Li1 2.196(5) .
C4 Li2 2.235(5) .
C5 H5A 0.9800 .
C5 H5B 0.9800 .
C5 H5C 0.9800 .
C6 H6A 0.9800 .
C6 H6B 0.9800 .
C6 H6C 0.9800 .
C7 H7A 0.9800 .
C7 H7B 0.9800 .
C7 H7C 0.9800 .
C8 H8A 0.9800 .
C8 H8B 0.9800 .
C8 H8C 0.9800 .
C9 H9A 0.9800 .
C9 H9B 0.9800 .
C9 H9C 0.9800 .
C10 H10A 0.9800 .
C10 H10B 0.9800 .
C10 H10C 0.9800 .
C11 H11A 0.9800 .
C11 H11B 0.9800 .
C11 H11C 0.9800 .
C12 H12A 0.9800 .
C12 H12B 0.9800 .
C12 H12C 0.9800 .
C13 H13A 0.9900 .
C13 H13B 0.9900 .
C13 C14 1.477(5) .
C14 H14A 0.9900 .
C14 H14B 0.9900 .
C14 C15 1.435(6) .
C15 H15A 0.9900 .
C15 H15B 0.9900 .
C15 C16 1.477(5) .
C16 H16A 0.9900 .
C16 H16B 0.9900 .
C17 H17A 0.9900 .
C17 H17B 0.9900 .
C17 C18 1.494(5) .
C18 H18A 0.9900 .
C18 H18B 0.9900 .
C18 H18C 0.9900 .
C18 H18D 0.9900 .
C18 C19 1.514(11) .
C18 C19' 1.428(9) .
C19 H19A 0.9900 .
C19 H19B 0.9900 .
C19 C20 1.705(10) .
C19' H19C 0.9900 .
C19' H19D 0.9900 .
C19' C20 1.456(8) .
C20 H20A 0.9900 .
C20 H20B 0.9900 .
C20 H20C 0.9900 .
C20 H20D 0.9900 .
Li1 Li2 3.531(6) .
